data_2242564
loop_
_publ_author_name
'Hauptvogel, Ines'
'Seichter, Wilhelm'
'Weber, Edwin'

_publ_section_title
;
 Crystal structures of dimethyl 5-iodoisophthalate and dimethyl
 5-ethynylisophthalate
;
_journal_coeditor_code ZL2732
_journal_issue 8
_journal_name_full 'Acta Crystallographica Section E'
_journal_page_first 1093
_journal_page_last 1096
_journal_paper_doi 10.1107/S205698901800912X
_journal_volume 74
_journal_year 2018
_chemical_formula_iupac 'C10 H9 I O4'
_chemical_formula_moiety 'C10 H9 I O4'
_chemical_formula_sum 'C10 H9 I O4'
_chemical_formula_weight 320.07
_chemical_name_common
;
Dimethyl 5-iodoisophthalate
;
_chemical_name_systematic
;
1,3-Dimethyl 1-iodocyclohexa-3,5-diene-1,3-dicarboxylate
;
_space_group_crystal_system orthorhombic
_space_group_IT_number 33
_space_group_name_Hall 'P 2c -2n'
_space_group_name_H-M_alt 'P n a 21'
_symmetry_space_group_name_Hall 'P 2c -2n'
_symmetry_space_group_name_H-M 'P n a 21'
_atom_sites_solution_hydrogens geom
_audit_creation_method SHELXL-2018/3
_cell_angle_alpha 90
_cell_angle_beta 90
_cell_angle_gamma 90
_cell_formula_units_Z 4
_cell_length_a 7.7483(2)
_cell_length_b 19.3451(6)
_cell_length_c 7.2338(2)
_cell_measurement_reflns_used 5755
_cell_measurement_temperature 143(2)
_cell_measurement_theta_max 33.70
_cell_measurement_theta_min 3.01
_cell_volume 1084.29(5)
_computing_cell_refinement
;
SAINT (Bruker, 2014)
;
_computing_data_collection
;
APEX2 (Bruker, 2014)
;
_computing_data_reduction
;
SAINT (Bruker, 2014)
;
_computing_molecular_graphics
;
ORTEP-3 for Windows (Farrugia, 2012)
;
_computing_publication_material
;
SHELXTL (Sheldrick, 2008b)
;
_computing_structure_refinement
;
SHELXL2018 (Sheldrick, 2015b)
;
_computing_structure_solution
;
SHELXT (Sheldrick, 2015a)
;
_diffrn_ambient_temperature 143(2)
_diffrn_measured_fraction_theta_full 0.998
_diffrn_measured_fraction_theta_max 0.999
_diffrn_measurement_device_type 'Bruker APEXII CCD area detector'
_diffrn_measurement_method '\f and \w scans'
_diffrn_radiation_type MoK\a
_diffrn_radiation_wavelength 0.71073
_diffrn_reflns_av_R_equivalents 0.0256
_diffrn_reflns_limit_h_max 10
_diffrn_reflns_limit_h_min -10
_diffrn_reflns_limit_k_max 26
_diffrn_reflns_limit_k_min -26
_diffrn_reflns_limit_l_max 9
_diffrn_reflns_limit_l_min -9
_diffrn_reflns_number 22794
_diffrn_reflns_theta_full 25.242
_diffrn_reflns_theta_max 29.100
_diffrn_reflns_theta_min 1.053
_exptl_absorpt_coefficient_mu 2.944
_exptl_absorpt_correction_T_max 0.6663
_exptl_absorpt_correction_T_min 0.4719
_exptl_absorpt_correction_type multi-scan
_exptl_absorpt_process_details
;
(SADABS; Sheldrick, 2008a)
;
_exptl_crystal_colour colourless
_exptl_crystal_density_diffrn 1.961
_exptl_crystal_description irregular
_exptl_crystal_F_000 616
_exptl_crystal_size_max 0.300
_exptl_crystal_size_mid 0.220
_exptl_crystal_size_min 0.150
_refine_diff_density_max 0.471
_refine_diff_density_min -0.443
_refine_ls_abs_structure_details
;
Flack <i>x</i> determined using 1255 quotients
[(<i>I</i>^+^)-(<i>I</i>^-^)]/[(<i>I</i>^+^)+(<i>I</i>^-^)]
(Parsons et al., 2013)
;
_refine_ls_abs_structure_Flack -0.004(8)
_refine_ls_extinction_method none
_refine_ls_goodness_of_fit_ref 1.054
_refine_ls_hydrogen_treatment constr
_refine_ls_matrix_type full
_refine_ls_number_parameters 139
_refine_ls_number_reflns 2909
_refine_ls_number_restraints 1
_refine_ls_restrained_S_all 1.054
_refine_ls_R_factor_all 0.0164
_refine_ls_R_factor_gt 0.0154
_refine_ls_shift/su_max 0.002
_refine_ls_shift/su_mean 0.000
_refine_ls_structure_factor_coef Fsqd
_refine_ls_weighting_details 'w=1/[\s^2^(Fo^2^)+(0.0190P)^2^+0.3689P] where P=(Fo^2^+2Fc^2^)/3'
_refine_ls_weighting_scheme calc
_refine_ls_wR_factor_gt 0.0375
_refine_ls_wR_factor_ref 0.0379
_reflns_number_gt 2806
_reflns_number_total 2909
_reflns_threshold_expression 'I > 2\s(I)'
_cod_data_source_file zl2732sup1.cif
_cod_data_source_block I
_cod_database_code 2242564
_shelx_space_group_comment
;
The symmetry employed for this shelxl refinement is uniquely defined
by the following loop, which should always be used as a source of
symmetry information in preference to the above space-group names.
They are only intended as comments.
;
_shelx_estimated_absorpt_t_min 0.472
_shelx_estimated_absorpt_t_max 0.666

loop_
_space_group_symop_operation_xyz
'x, y, z'
'-x, -y, z+1/2'
'x+1/2, -y+1/2, z'
'-x+1/2, y+1/2, z+1/2'

loop_
_atom_site_type_symbol
_atom_site_label
_atom_site_fract_x
_atom_site_fract_y
_atom_site_fract_z
_atom_site_U_iso_or_equiv
_atom_site_adp_type
_atom_site_calc_flag
_atom_site_occupancy
I I1 0.81504(2) 0.66115(2) 0.83115(6) 0.02386(5) Uani d 1
O O1 0.5202(3) 0.54751(11) 0.1864(3) 0.0327(5) Uani d 1
O O2 0.3831(3) 0.63417(11) 0.0411(3) 0.0260(4) Uani d 1
O O3 0.4971(3) 0.87789(10) 0.2029(3) 0.0281(5) Uani d 1
O O4 0.6557(3) 0.89701(11) 0.4576(3) 0.0282(5) Uani d 1
C C1 0.5514(4) 0.66267(12) 0.2993(4) 0.0190(8) Uani d 1
C C2 0.5347(3) 0.73272(14) 0.2585(4) 0.0198(5) Uani d 1
H H2 0.479369 0.746965 0.147720 0.024 Uiso calc 1
C C3 0.5994(3) 0.78152(14) 0.3805(3) 0.0194(5) Uani d 1
C C4 0.6796(3) 0.76086(15) 0.5445(4) 0.0206(5) Uani d 1
H H4 0.723931 0.794439 0.627770 0.025 Uiso calc 1
C C5 0.6940(3) 0.69088(15) 0.5850(4) 0.0207(5) Uani d 1
C C6 0.6295(4) 0.64128(15) 0.4637(4) 0.0209(5) Uani d 1
H H6 0.638485 0.593502 0.492478 0.025 Uiso calc 1
C C7 0.4856(4) 0.60819(14) 0.1721(4) 0.0223(5) Uani d 1
C C8 0.3221(5) 0.58545(18) -0.0951(5) 0.0330(7) Uani d 1
H H8A 0.418544 0.571014 -0.173823 0.049 Uiso calc 1
H H8B 0.232932 0.607288 -0.171341 0.049 Uiso calc 1
H H8C 0.273509 0.544937 -0.032593 0.049 Uiso calc 1
C C9 0.5768(3) 0.85636(11) 0.3323(8) 0.0214(4) Uani d 1
C C10 0.6363(5) 0.97101(16) 0.4293(5) 0.0338(7) Uani d 1
H H10A 0.688803 0.984036 0.311034 0.051 Uiso calc 1
H H10B 0.693716 0.995947 0.529896 0.051 Uiso calc 1
H H10C 0.513396 0.982919 0.427800 0.051 Uiso calc 1

loop_
_atom_site_aniso_label
_atom_site_aniso_U_11
_atom_site_aniso_U_22
_atom_site_aniso_U_33
_atom_site_aniso_U_12
_atom_site_aniso_U_13
_atom_site_aniso_U_23
I1 0.02804(8) 0.02336(8) 0.02019(8) -0.00006(6) -0.00121(12) 0.00381(11)
O1 0.0500(14) 0.0174(10) 0.0308(12) 0.0032(9) -0.0060(10) -0.0006(9)
O2 0.0300(11) 0.0187(10) 0.0293(11) 0.0017(8) -0.0066(9) -0.0048(8)
O3 0.0347(12) 0.0194(10) 0.0301(11) 0.0027(9) -0.0082(9) 0.0019(8)
O4 0.0382(12) 0.0165(9) 0.0299(11) -0.0011(8) -0.0073(9) -0.0004(9)
C1 0.0216(11) 0.0183(10) 0.017(2) 0.0009(9) 0.0020(10) -0.0004(9)
C2 0.0196(12) 0.0190(12) 0.0209(11) 0.0022(10) 0.0042(10) 0.0019(10)
C3 0.0191(11) 0.0183(11) 0.0208(13) 0.0013(9) 0.0025(9) 0.0012(8)
C4 0.0217(13) 0.0191(13) 0.0211(12) -0.0014(10) 0.0017(10) -0.0012(10)
C5 0.0224(13) 0.0217(13) 0.0181(12) 0.0022(10) 0.0023(10) 0.0017(10)
C6 0.0242(13) 0.0183(12) 0.0201(12) 0.0016(10) 0.0024(11) 0.0013(10)
C7 0.0256(13) 0.0197(12) 0.0217(13) -0.0011(10) 0.0035(11) -0.0011(10)
C8 0.0409(19) 0.0257(15) 0.0323(15) 0.0005(13) -0.0088(13) -0.0075(13)
C9 0.0218(10) 0.0173(9) 0.0250(10) -0.0001(8) 0.0096(18) -0.002(2)
C10 0.0453(19) 0.0174(14) 0.0387(19) 0.0014(13) -0.0064(15) -0.0021(12)

loop_
_atom_type_symbol
_atom_type_description
_atom_type_scat_dispersion_real
_atom_type_scat_dispersion_imag
_atom_type_scat_source
C C 0.0033 0.0016 'International Tables Vol C Tables 4.2.6.8 and 6.1.1.4'
H H 0.0000 0.0000 'International Tables Vol C Tables 4.2.6.8 and 6.1.1.4'
O O 0.0106 0.0060 'International Tables Vol C Tables 4.2.6.8 and 6.1.1.4'
I I -0.4742 1.8119 'International Tables Vol C Tables 4.2.6.8 and 6.1.1.4'

loop_
_geom_angle_atom_site_label_1
_geom_angle_atom_site_label_2
_geom_angle_atom_site_label_3
_geom_angle
C7 O2 C8 115.7(2)
C9 O4 C10 115.7(3)
C2 C1 C6 120.5(3)
C2 C1 C7 121.8(3)
C6 C1 C7 117.7(2)
C3 C2 C1 119.7(3)
C3 C2 H2 120.2
C1 C2 H2 120.2
C2 C3 C4 120.4(3)
C2 C3 C9 117.9(3)
C4 C3 C9 121.7(3)
C5 C4 C3 119.5(3)
C5 C4 H4 120.2
C3 C4 H4 120.2
C4 C5 C6 120.6(3)
C4 C5 I1 118.9(2)
C6 C5 I1 120.5(2)
C5 C6 C1 119.2(3)
C5 C6 H6 120.4
C1 C6 H6 120.4
O1 C7 O2 124.0(3)
O1 C7 C1 124.0(3)
O2 C7 C1 112.1(2)
O2 C8 H8A 109.5
O2 C8 H8B 109.5
H8A C8 H8B 109.5
O2 C8 H8C 109.5
H8A C8 H8C 109.5
H8B C8 H8C 109.5
O3 C9 O4 123.9(2)
O3 C9 C3 125.3(3)
O4 C9 C3 110.7(3)
O4 C10 H10A 109.5
O4 C10 H10B 109.5
H10A C10 H10B 109.5
O4 C10 H10C 109.5
H10A C10 H10C 109.5
H10B C10 H10C 109.5

loop_
_geom_bond_atom_site_label_1
_geom_bond_atom_site_label_2
_geom_bond_distance
I1 C5 2.093(3)
O1 C7 1.209(3)
O2 C7 1.335(4)
O2 C8 1.443(4)
O3 C9 1.196(5)
O4 C9 1.347(5)
O4 C10 1.454(4)
C1 C2 1.393(3)
C1 C6 1.398(4)
C1 C7 1.489(4)
C2 C3 1.386(4)
C2 H2 0.9500
C3 C4 1.398(4)
C3 C9 1.499(4)
C4 C5 1.390(4)
C4 H4 0.9500
C5 C6 1.393(4)
C6 H6 0.9500
C8 H8A 0.9800
C8 H8B 0.9800
C8 H8C 0.9800
C10 H10A 0.9800
C10 H10B 0.9800
C10 H10C 0.9800

loop_
_geom_hbond_atom_site_label_D
_geom_hbond_atom_site_label_H
_geom_hbond_atom_site_label_A
_geom_hbond_site_symmetry_A
_geom_hbond_distance_DH
_geom_hbond_distance_HA
_geom_hbond_distance_DA
_geom_hbond_angle_DHA
_geom_hbond_publ_flag
C8 H8A O1 2_664 0.98 2.55 3.257(4) 128.9 yes

loop_
_geom_torsion_atom_site_label_1
_geom_torsion_atom_site_label_2
_geom_torsion_atom_site_label_3
_geom_torsion_atom_site_label_4
_geom_torsion
C6 C1 C2 C3 1.3(4)
C7 C1 C2 C3 -179.4(2)
C1 C2 C3 C4 -0.6(4)
C1 C2 C3 C9 -179.3(3)
C2 C3 C4 C5 -0.1(4)
C9 C3 C4 C5 178.5(3)
C3 C4 C5 C6 0.1(4)
C3 C4 C5 I1 179.86(19)
C4 C5 C6 C1 0.7(4)
I1 C5 C6 C1 -179.1(2)
C2 C1 C6 C5 -1.3(4)
C7 C1 C6 C5 179.4(2)
C8 O2 C7 O1 -4.1(4)
C8 O2 C7 C1 176.3(3)
C2 C1 C7 O1 168.0(3)
C6 C1 C7 O1 -12.7(4)
C2 C1 C7 O2 -12.5(4)
C6 C1 C7 O2 166.8(3)
C10 O4 C9 O3 1.1(5)
C10 O4 C9 C3 -177.5(3)
C2 C3 C9 O3 5.3(5)
C4 C3 C9 O3 -173.3(3)
C2 C3 C9 O4 -176.1(3)
C4 C3 C9 O4 5.3(4)

_cod_database_fobs_code 2242564
